data_7706963
loop_
_publ_author_name
'Palacios-Corella, M'
'Garc\'ia-L\'opez, V'
'S\'anchez-S\'anchez, C'
'Clemente-Juan, J M'
'Clemente-Le\'on, M'
'Coronado, E.'

_publ_section_title
;
 Insertion of single-ion magnets based on mononuclear Co(II) complexes
 into ferromagnetic oxalate-based networks.
;
_journal_issue 17
_journal_name_full 'Dalton transactions (Cambridge, England : 2003)'
_journal_page_first 5931
_journal_page_last 5942
_journal_paper_doi 10.1039/d1dt00595b
_journal_volume 50
_journal_year 2021
_chemical_formula_moiety 'C17 H19 Co N9 O, C2 H3 N, 2(Cl O4)'
_chemical_formula_sum 'C19 H22 Cl2 Co N10 O9'
_chemical_formula_weight 664.29
_space_group_crystal_system triclinic
_space_group_IT_number 2
_space_group_name_Hall '-P 1'
_space_group_name_H-M_alt 'P -1'
_atom_sites_solution_hydrogens mixed
_audit_creation_date 2021-03-12
_audit_creation_method
;
Olex2 1.2
(compiled May 18 2018 14:05:52 for OlexSys, GUI svn.r5506)
;
_audit_update_record
;
2021-03-15 deposited with the CCDC.	2021-03-22 downloaded from the CCDC.
;
_cell_angle_alpha 65.515(3)
_cell_angle_beta 78.397(3)
_cell_angle_gamma 82.037(3)
_cell_formula_units_Z 2
_cell_length_a 10.0029(4)
_cell_length_b 11.8949(4)
_cell_length_c 12.5420(4)
_cell_measurement_reflns_used 5671
_cell_measurement_temperature 120.00(10)
_cell_measurement_theta_max 27.4130
_cell_measurement_theta_min 3.8140
_cell_volume 1327.79(9)
_computing_molecular_graphics 'Olex2 (Dolomanov et al., 2009)'
_computing_publication_material 'Olex2 (Dolomanov et al., 2009)'
_computing_structure_refinement 'ShelXL (Sheldrick, 2015)'
_diffrn_ambient_temperature 120.15
_diffrn_measured_fraction_theta_full 0.998
_diffrn_measured_fraction_theta_max 0.997
_diffrn_measurement_device_type 'SuperNova, Single source at offset), Sapphire3'
_diffrn_radiation_type MoK\a
_diffrn_radiation_wavelength 0.71073
_diffrn_reflns_av_R_equivalents 0.0232
_diffrn_reflns_av_unetI/netI 0.0439
_diffrn_reflns_Laue_measured_fraction_full 0.998
_diffrn_reflns_Laue_measured_fraction_max 0.997
_diffrn_reflns_limit_h_max 12
_diffrn_reflns_limit_h_min -12
_diffrn_reflns_limit_k_max 14
_diffrn_reflns_limit_k_min -15
_diffrn_reflns_limit_l_max 12
_diffrn_reflns_limit_l_min -16
_diffrn_reflns_number 12287
_diffrn_reflns_point_group_measured_fraction_full 0.998
_diffrn_reflns_point_group_measured_fraction_max 0.997
_diffrn_reflns_theta_full 25.242
_diffrn_reflns_theta_max 27.486
_diffrn_reflns_theta_min 3.346
_exptl_absorpt_coefficient_mu 0.917
_exptl_absorpt_correction_T_max 1.00000
_exptl_absorpt_correction_T_min 0.97652
_exptl_absorpt_process_details
;
CrysAlisPro, Agilent Technologies,
Version 1.171.36.24 (release 03-12-2012 CrysAlis171 .NET)
(compiled Dec  3 2012,18:21:49)
Empirical absorption correction using spherical harmonics,
 implemented in SCALE3 ABSPACK scaling algorithm.
;
_exptl_crystal_colour orange
_exptl_crystal_colour_primary orange
_exptl_crystal_density_diffrn 1.662
_exptl_crystal_description block
_exptl_crystal_F_000 678
_exptl_crystal_size_max 0.11
_exptl_crystal_size_mid 0.09
_exptl_crystal_size_min 0.07
_refine_diff_density_max 0.524
_refine_diff_density_min -0.646
_refine_diff_density_rms 0.068
_refine_ls_extinction_method none
_refine_ls_goodness_of_fit_ref 1.028
_refine_ls_hydrogen_treatment mixed
_refine_ls_matrix_type full
_refine_ls_number_parameters 417
_refine_ls_number_reflns 6074
_refine_ls_number_restraints 0
_refine_ls_restrained_S_all 1.028
_refine_ls_R_factor_all 0.0480
_refine_ls_R_factor_gt 0.0375
_refine_ls_shift/su_max 0.001
_refine_ls_shift/su_mean 0.000
_refine_ls_structure_factor_coef Fsqd
_refine_ls_weighting_details 'w=1/[\s^2^(Fo^2^)+(0.0335P)^2^+0.7855P] where P=(Fo^2^+2Fc^2^)/3'
_refine_ls_weighting_scheme calc
_refine_ls_wR_factor_gt 0.0818
_refine_ls_wR_factor_ref 0.0884
_reflns_Friedel_coverage 0.000
_reflns_number_gt 5057
_reflns_number_total 6074
_reflns_threshold_expression 'I > 2\s(I)'
_cod_data_source_file d1dt00595b2.cif
_cod_data_source_block shelx_CCDC1
_cod_depositor_comments 'Adding full bibliography for 7706962--7706965.cif.'
_cod_database_code 7706963
_shelx_shelxl_version_number 2018/1
_shelx_space_group_comment
;
The symmetry employed for this shelxl refinement is uniquely defined
by the following loop, which should always be used as a source of
symmetry information in preference to the above space-group names.
They are only intended as comments.
;
_shelx_estimated_absorpt_t_max 0.939
_shelx_estimated_absorpt_t_min 0.906
_olex2_refinement_description
;
1. Fixed Uiso
 At 1.2 times of:
  All C(H) groups, All N(H,H) groups
 At 1.5 times of:
  All C(H,H,H) groups
2. Others
 Fixed Sof: O6A(0.5) O8A(0.5) O6B(0.5) O8B(0.5) O9A(0.5) O7A(0.5) O9B(0.5)
 O7B(0.5)
3.a Aromatic/amide H refined with riding coordinates:
 C1(H1), C2(H2), C3(H3), C4(H4), C7(H7), C8(H8), C9(H9)
3.b X=CH2 refined with riding coordinates:
 N6(H6A,H6B), N7(H7A,H7B)
3.c Idealised Me refined as rotating group:
 C15(H15A,H15B,H15C), C17(H17A,H17B,H17C), C19(H19A,H19B,H19C)
;
_olex2_submission_special_instructions 'No special instructions were received'

loop_
_space_group_symop_operation_xyz
'x, y, z'
'-x, -y, -z'

loop_
_atom_site_label
_atom_site_type_symbol
_atom_site_fract_x
_atom_site_fract_y
_atom_site_fract_z
_atom_site_U_iso_or_equiv
_atom_site_adp_type
_atom_site_occupancy
_atom_site_site_symmetry_order
_atom_site_calc_flag
_atom_site_refinement_flags_posn
_atom_site_refinement_flags_adp
_atom_site_refinement_flags_occupancy
_atom_site_disorder_assembly
_atom_site_disorder_group
C1 C 0.5476(2) 0.2823(2) 0.65966(19) 0.0251(5) Uani 1 1 d . . . . .
H1 H 0.554927 0.369356 0.625481 0.030 Uiso 1 1 calc R . . . .
C2 C 0.4704(2) 0.2314(2) 0.6128(2) 0.0294(5) Uani 1 1 d . . . . .
H2 H 0.426136 0.282584 0.547091 0.035 Uiso 1 1 calc R . . . .
C3 C 0.4588(2) 0.1060(2) 0.6629(2) 0.0270(5) Uani 1 1 d . . . . .
H3 H 0.407595 0.069125 0.631116 0.032 Uiso 1 1 calc R . . . .
C4 C 0.5220(2) 0.0333(2) 0.7598(2) 0.0227(5) Uani 1 1 d . . . . .
H4 H 0.513142 -0.053586 0.796522 0.027 Uiso 1 1 calc R . . . .
C5 C 0.5982(2) 0.0895(2) 0.80212(18) 0.0174(4) Uani 1 1 d . . . . .
C6 C 0.6704(2) 0.02166(19) 0.90562(18) 0.0171(4) Uani 1 1 d . . . . .
C7 C 0.6736(2) -0.1057(2) 0.97157(19) 0.0217(5) Uani 1 1 d . . . . .
H7 H 0.628194 -0.157635 0.951668 0.026 Uiso 1 1 calc R . . . .
C8 C 0.7443(2) -0.1549(2) 1.06651(19) 0.0229(5) Uani 1 1 d . . . . .
H8 H 0.747052 -0.241485 1.112895 0.028 Uiso 1 1 calc R . . . .
C9 C 0.8115(2) -0.0784(2) 1.09468(18) 0.0206(5) Uani 1 1 d . . . . .
H9 H 0.860599 -0.111403 1.159689 0.025 Uiso 1 1 calc R . . . .
C10 C 0.8046(2) 0.04707(19) 1.02504(17) 0.0162(4) Uani 1 1 d . . . . .
C11 C 0.8715(2) 0.1418(2) 1.04130(17) 0.0162(4) Uani 1 1 d . . . . .
C12 C 0.9917(2) 0.1976(2) 1.14317(18) 0.0199(4) Uani 1 1 d . . . . .
C13 C 0.9244(2) 0.3425(2) 0.97335(18) 0.0170(4) Uani 1 1 d . . . . .
C14 C 0.9998(2) 0.2245(2) 0.63677(19) 0.0205(5) Uani 1 1 d . . . . .
C15 C 1.1064(2) 0.2187(3) 0.5412(2) 0.0317(6) Uani 1 1 d . . . . .
H15A H 1.190281 0.249346 0.545645 0.048 Uiso 1 1 calc GR . . . .
H15B H 1.076761 0.270042 0.464656 0.048 Uiso 1 1 calc GR . . . .
H15C H 1.124098 0.132797 0.548740 0.048 Uiso 1 1 calc GR . . . .
C16 C 0.4704(2) 0.4117(2) 0.90690(19) 0.0215(5) Uani 1 1 d . . . . .
C17 C 0.3385(2) 0.4758(2) 0.9234(2) 0.0347(6) Uani 1 1 d . . . . .
H17A H 0.288149 0.487069 0.859913 0.052 Uiso 1 1 calc GR . . . .
H17B H 0.352209 0.556861 0.921071 0.052 Uiso 1 1 calc GR . . . .
H17C H 0.286201 0.426832 1.000376 0.052 Uiso 1 1 calc GR . . . .
C18 C 0.2050(2) 0.8933(2) 0.5093(2) 0.0272(5) Uani 1 1 d . . . . .
C19 C 0.2838(3) 0.8377(3) 0.6055(2) 0.0407(7) Uani 1 1 d . . . . .
H19A H 0.375252 0.869597 0.578613 0.061 Uiso 1 1 calc GR . . . .
H19B H 0.291732 0.747625 0.630456 0.061 Uiso 1 1 calc GR . . . .
H19C H 0.237877 0.858173 0.672477 0.061 Uiso 1 1 calc GR . . . .
N1 N 0.61233(18) 0.21270(17) 0.75171(15) 0.0183(4) Uani 1 1 d . . . . .
N2 N 0.73486(17) 0.09471(16) 0.93344(14) 0.0150(3) Uani 1 1 d . . . . .
N3 N 0.93136(18) 0.10559(17) 1.13562(15) 0.0194(4) Uani 1 1 d . . . . .
N4 N 0.98872(18) 0.31689(17) 1.06608(15) 0.0199(4) Uani 1 1 d . . . . .
N5 N 0.86333(17) 0.25689(16) 0.95673(14) 0.0154(4) Uani 1 1 d . . . . .
N6 N 1.0565(2) 0.16612(19) 1.23498(16) 0.0276(5) Uani 1 1 d . . . . .
H6A H 1.095888 0.222599 1.244047 0.033 Uiso 1 1 calc R . . . .
H6B H 1.060036 0.088783 1.286774 0.033 Uiso 1 1 calc R . . . .
N7 N 0.91856(18) 0.45862(16) 0.89448(15) 0.0197(4) Uani 1 1 d . . . . .
H7A H 0.956002 0.516051 0.903727 0.024 Uiso 1 1 calc R . . . .
H7B H 0.877224 0.478264 0.832886 0.024 Uiso 1 1 calc R . . . .
N8 N 0.91779(18) 0.22999(17) 0.71162(16) 0.0205(4) Uani 1 1 d . . . . .
N9 N 0.57305(19) 0.36049(17) 0.89426(15) 0.0217(4) Uani 1 1 d . . . . .
N10 N 0.1444(2) 0.9387(2) 0.4331(2) 0.0351(5) Uani 1 1 d . . . . .
O1 O 0.7810(2) 0.45500(16) 0.69746(15) 0.0260(4) Uani 1 1 d . . . . .
H1A H 0.815(3) 0.464(3) 0.639(3) 0.042(10) Uiso 1 1 d . . . . .
H1B H 0.723(3) 0.513(3) 0.690(2) 0.039(9) Uiso 1 1 d . . . . .
O2 O 0.2635(2) 0.31480(18) 0.23825(19) 0.0473(5) Uani 1 1 d . . . . .
O3 O 0.4970(2) 0.26234(17) 0.19097(16) 0.0436(5) Uani 1 1 d . . . . .
O4 O 0.37680(17) 0.15338(15) 0.38015(14) 0.0306(4) Uani 1 1 d . . . . .
O5 O 0.42513(16) 0.36006(15) 0.32332(14) 0.0269(4) Uani 1 1 d . . . . .
O6A O 0.0932(4) 0.5045(3) 0.5382(3) 0.0309(8) Uani 0.5 1 d . . P A 1
O8A O 0.3092(4) 0.5304(5) 0.5674(4) 0.0519(12) Uani 0.5 1 d . . P A 1
O6B O 0.2177(10) 0.4851(6) 0.5271(4) 0.105(2) Uani 0.5 1 d . . P A 2
O8B O 0.3202(6) 0.5204(7) 0.6526(9) 0.110(3) Uani 0.5 1 d . . P A 2
O9A O 0.1121(17) 0.5967(14) 0.6701(10) 0.045(3) Uani 0.5 1 d . . P A 1
O7A O 0.1615(17) 0.388(2) 0.7344(13) 0.036(2) Uani 0.5 1 d . . P A 1
Cl1 Cl 0.39085(5) 0.27125(5) 0.28322(5) 0.02165(12) Uani 1 1 d . . . . .
Cl2 Cl 0.18288(7) 0.50077(6) 0.62975(5) 0.03586(16) Uani 1 1 d . . . . .
Co Co 0.74983(3) 0.27860(3) 0.81959(2) 0.01505(8) Uani 1 1 d . . . . .
O9B O 0.0965(17) 0.5945(15) 0.6373(11) 0.058(3) Uani 0.5 1 d . . P A 2
O7B O 0.161(2) 0.381(2) 0.7095(14) 0.049(3) Uani 0.5 1 d . . P A 2

loop_
_atom_site_aniso_label
_atom_site_aniso_U_11
_atom_site_aniso_U_22
_atom_site_aniso_U_33
_atom_site_aniso_U_23
_atom_site_aniso_U_13
_atom_site_aniso_U_12
C1 0.0305(12) 0.0238(12) 0.0212(11) -0.0071(10) -0.0106(9) 0.0014(10)
C2 0.0288(13) 0.0372(15) 0.0265(12) -0.0145(11) -0.0147(10) 0.0052(11)
C3 0.0238(12) 0.0361(14) 0.0313(13) -0.0209(11) -0.0107(10) -0.0008(10)
C4 0.0219(11) 0.0244(12) 0.0266(12) -0.0150(10) -0.0039(9) -0.0013(9)
C5 0.0170(10) 0.0194(11) 0.0178(10) -0.0102(9) -0.0024(8) 0.0014(8)
C6 0.0163(10) 0.0169(11) 0.0177(10) -0.0081(9) 0.0005(8) -0.0009(8)
C7 0.0231(11) 0.0189(11) 0.0244(11) -0.0097(9) -0.0029(9) -0.0033(9)
C8 0.0263(12) 0.0134(11) 0.0246(11) -0.0040(9) -0.0030(9) 0.0002(9)
C9 0.0214(11) 0.0207(11) 0.0161(10) -0.0040(9) -0.0036(8) 0.0003(9)
C10 0.0144(10) 0.0175(11) 0.0154(10) -0.0059(8) -0.0013(8) -0.0001(8)
C11 0.0136(9) 0.0184(10) 0.0157(10) -0.0068(8) -0.0018(8) 0.0006(8)
C12 0.0178(10) 0.0247(12) 0.0177(10) -0.0087(9) -0.0031(8) -0.0017(9)
C13 0.0157(10) 0.0195(11) 0.0168(10) -0.0095(9) 0.0002(8) -0.0012(8)
C14 0.0192(11) 0.0181(11) 0.0239(11) -0.0071(9) -0.0078(9) 0.0020(8)
C15 0.0218(12) 0.0406(15) 0.0344(13) -0.0211(12) 0.0069(10) -0.0044(11)
C16 0.0255(12) 0.0194(11) 0.0190(11) -0.0081(9) 0.0018(9) -0.0064(9)
C17 0.0239(12) 0.0305(14) 0.0493(16) -0.0205(13) 0.0043(11) -0.0001(10)
C18 0.0238(12) 0.0255(13) 0.0348(13) -0.0152(11) -0.0019(10) -0.0031(10)
C19 0.0329(14) 0.0538(19) 0.0397(15) -0.0209(14) -0.0153(12) 0.0045(13)
N1 0.0194(9) 0.0197(9) 0.0175(9) -0.0087(7) -0.0055(7) 0.0013(7)
N2 0.0155(8) 0.0160(9) 0.0141(8) -0.0066(7) -0.0024(6) -0.0004(7)
N3 0.0208(9) 0.0196(9) 0.0176(9) -0.0060(7) -0.0052(7) -0.0024(7)
N4 0.0209(9) 0.0213(10) 0.0193(9) -0.0083(8) -0.0061(7) -0.0019(7)
N5 0.0162(8) 0.0143(9) 0.0150(8) -0.0048(7) -0.0032(7) -0.0008(7)
N6 0.0358(11) 0.0250(11) 0.0237(10) -0.0052(8) -0.0158(9) -0.0060(9)
N7 0.0229(9) 0.0166(9) 0.0199(9) -0.0061(8) -0.0053(7) -0.0033(7)
N8 0.0218(9) 0.0176(9) 0.0213(9) -0.0075(8) -0.0041(8) 0.0011(7)
N9 0.0253(10) 0.0218(10) 0.0186(9) -0.0096(8) -0.0015(7) -0.0013(8)
N10 0.0371(12) 0.0283(12) 0.0387(13) -0.0091(10) -0.0125(10) -0.0028(10)
O1 0.0334(10) 0.0166(9) 0.0192(9) -0.0031(7) 0.0026(7) 0.0035(7)
O2 0.0453(12) 0.0357(11) 0.0728(14) -0.0203(11) -0.0423(11) 0.0029(9)
O3 0.0632(13) 0.0305(10) 0.0328(10) -0.0165(8) 0.0185(9) -0.0149(9)
O4 0.0358(10) 0.0196(8) 0.0285(9) -0.0046(7) 0.0017(7) -0.0029(7)
O5 0.0317(9) 0.0221(8) 0.0338(9) -0.0145(7) -0.0161(7) 0.0027(7)
O6A 0.038(2) 0.033(2) 0.0157(16) -0.0069(15) -0.0016(15) 0.0032(17)
O8A 0.034(2) 0.064(3) 0.043(3) -0.009(2) 0.012(2) -0.019(2)
O6B 0.199(8) 0.092(5) 0.027(3) -0.023(3) -0.020(4) -0.017(5)
O8B 0.055(3) 0.112(6) 0.226(9) -0.118(6) -0.070(5) 0.021(3)
O9A 0.067(6) 0.030(4) 0.035(5) -0.016(4) 0.011(4) -0.009(4)
O7A 0.049(4) 0.031(4) 0.017(6) -0.003(4) -0.003(3) 0.008(2)
Cl1 0.0250(3) 0.0179(3) 0.0235(3) -0.0084(2) -0.0071(2) -0.0007(2)
Cl2 0.0439(4) 0.0301(3) 0.0272(3) -0.0090(3) 0.0072(3) -0.0083(3)
Co 0.01768(15) 0.01348(15) 0.01344(14) -0.00475(11) -0.00304(10) -0.00034(11)
O9B 0.054(4) 0.037(5) 0.057(7) -0.002(4) -0.005(5) 0.016(3)
O7B 0.089(5) 0.032(4) 0.014(5) -0.002(4) -0.001(4) 0.006(3)

loop_
_atom_type_symbol
_atom_type_description
_atom_type_scat_dispersion_real
_atom_type_scat_dispersion_imag
_atom_type_scat_source
C C 0.0033 0.0016 'International Tables Vol C Tables 4.2.6.8 and 6.1.1.4'
H H 0.0000 0.0000 'International Tables Vol C Tables 4.2.6.8 and 6.1.1.4'
Cl Cl 0.1484 0.1585 'International Tables Vol C Tables 4.2.6.8 and 6.1.1.4'
Co Co 0.3494 0.9721 'International Tables Vol C Tables 4.2.6.8 and 6.1.1.4'
N N 0.0061 0.0033 'International Tables Vol C Tables 4.2.6.8 and 6.1.1.4'
O O 0.0106 0.0060 'International Tables Vol C Tables 4.2.6.8 and 6.1.1.4'

loop_
_geom_angle_atom_site_label_1
_geom_angle_atom_site_label_2
_geom_angle_atom_site_label_3
_geom_angle
_geom_angle_site_symmetry_1
_geom_angle_site_symmetry_3
_geom_angle_publ_flag
N1 C1 C2 122.2(2) . . ?
C3 C2 C1 118.9(2) . . ?
C2 C3 C4 119.7(2) . . ?
C5 C4 C3 118.7(2) . . ?
C4 C5 C6 123.8(2) . . ?
N1 C5 C4 121.9(2) . . ?
N1 C5 C6 114.30(18) . . ?
C7 C6 C5 125.5(2) . . ?
N2 C6 C5 113.83(18) . . ?
N2 C6 C7 120.6(2) . . ?
C8 C7 C6 118.6(2) . . ?
C7 C8 C9 120.4(2) . . ?
C10 C9 C8 117.9(2) . . ?
C9 C10 C11 125.10(19) . . ?
N2 C10 C9 121.6(2) . . ?
N2 C10 C11 113.35(18) . . ?
N3 C11 C10 117.69(18) . . ?
N3 C11 N5 126.9(2) . . ?
N5 C11 C10 115.46(18) . . ?
N4 C12 N3 125.12(19) . . ?
N6 C12 N3 116.8(2) . . ?
N6 C12 N4 118.1(2) . . ?
N4 C13 N5 124.00(19) . . ?
N7 C13 N4 117.9(2) . . ?
N7 C13 N5 118.13(19) . . ?
N8 C14 C15 179.0(3) . . ?
N9 C16 C17 179.4(2) . . ?
N10 C18 C19 178.8(3) . . ?
C1 N1 C5 118.63(19) . . ?
C1 N1 Co 125.25(15) . . ?
C5 N1 Co 115.97(14) . . ?
C6 N2 C10 120.88(18) . . ?
C6 N2 Co 119.02(14) . . ?
C10 N2 Co 119.52(14) . . ?
C11 N3 C12 114.01(18) . . ?
C13 N4 C12 115.28(19) . . ?
C11 N5 C13 114.68(18) . . ?
C11 N5 Co 115.20(14) . . ?
C13 N5 Co 130.08(14) . . ?
C14 N8 Co 166.62(18) . . ?
C16 N9 Co 162.83(18) . . ?
O2 Cl1 O5 107.92(11) . . ?
O3 Cl1 O2 110.07(13) . . ?
O3 Cl1 O5 109.13(11) . . ?
O4 Cl1 O2 109.99(11) . . ?
O4 Cl1 O3 110.02(11) . . ?
O4 Cl1 O5 109.67(10) . . ?
O8A Cl2 O6A 106.0(3) . . ?
O8A Cl2 O9A 113.0(7) . . ?
O8A Cl2 O7A 121.6(7) . . ?
O6B Cl2 O8B 102.4(5) . . ?
O6B Cl2 O7B 101.1(7) . . ?
O9A Cl2 O6A 102.5(5) . . ?
O7A Cl2 O6A 108.7(7) . . ?
O7A Cl2 O9A 103.4(8) . . ?
O9B Cl2 O6B 121.0(6) . . ?
O9B Cl2 O8B 107.0(7) . . ?
O9B Cl2 O7B 120.6(10) . . ?
O7B Cl2 O8B 101.9(9) . . ?
N1 Co N5 151.27(7) . . ?
N1 Co N9 86.56(7) . . ?
N2 Co N1 75.85(7) . . ?
N2 Co N5 76.04(7) . . ?
N2 Co N8 90.11(7) . . ?
N2 Co N9 100.73(7) . . ?
N8 Co N1 90.58(7) . . ?
N8 Co N5 95.28(7) . . ?
N8 Co N9 167.72(7) . . ?
N9 Co N5 92.93(7) . . ?
O1 Co N1 104.28(7) . . ?
O1 Co N2 174.32(7) . . ?
O1 Co N5 104.28(7) . . ?
O1 Co N8 84.21(7) . . ?
O1 Co N9 84.93(7) . . ?

loop_
_geom_bond_atom_site_label_1
_geom_bond_atom_site_label_2
_geom_bond_distance
_geom_bond_site_symmetry_2
_geom_bond_publ_flag
C1 C2 1.383(3) . ?
C1 N1 1.341(3) . ?
C2 C3 1.369(4) . ?
C3 C4 1.382(3) . ?
C4 C5 1.381(3) . ?
C5 C6 1.485(3) . ?
C5 N1 1.350(3) . ?
C6 C7 1.392(3) . ?
C6 N2 1.338(3) . ?
C7 C8 1.381(3) . ?
C8 C9 1.391(3) . ?
C9 C10 1.382(3) . ?
C10 C11 1.488(3) . ?
C10 N2 1.342(3) . ?
C11 N3 1.317(3) . ?
C11 N5 1.344(3) . ?
C12 N3 1.365(3) . ?
C12 N4 1.346(3) . ?
C12 N6 1.327(3) . ?
C13 N4 1.346(3) . ?
C13 N5 1.361(3) . ?
C13 N7 1.326(3) . ?
C14 C15 1.454(3) . ?
C14 N8 1.134(3) . ?
C16 C17 1.452(3) . ?
C16 N9 1.136(3) . ?
C18 C19 1.446(4) . ?
C18 N10 1.135(3) . ?
N1 Co 2.1340(18) . ?
N2 Co 2.0644(17) . ?
N5 Co 2.1564(17) . ?
N8 Co 2.1108(18) . ?
N9 Co 2.1368(19) . ?
O1 Co 2.0423(17) . ?
O2 Cl1 1.4401(18) . ?
O3 Cl1 1.4332(18) . ?
O4 Cl1 1.4270(16) . ?
O5 Cl1 1.4480(16) . ?
O6A Cl2 1.577(4) . ?
O8A Cl2 1.353(4) . ?
O6B Cl2 1.347(5) . ?
O8B Cl2 1.525(5) . ?
O9A Cl2 1.474(14) . ?
O7A Cl2 1.44(2) . ?
Cl2 O9B 1.336(15) . ?
Cl2 O7B 1.37(2) . ?
